data_4509683
loop_
_publ_author_name
'Wang, Yu'
'Cui, Shuxin'
'Li, Bo'
'Zhang, Jingping'
'Zhang, Yan'

_publ_section_title
;
 Synthesis and Characterization of Monosubstituted TTF and Its Solvent
 Dependent Mono- and Dication Charge-Transfer Salts
;
_journal_issue 9
_journal_name_full 'Crystal Growth &amp; Design'
_journal_page_first 3855
_journal_paper_doi 10.1021/cg900635f
_journal_volume 9
_journal_year 2009
_chemical_formula_sum 'C28 H20 Br4 Cu O2 S8'
_chemical_formula_weight 1028.10
_chemical_name_systematic
; 
 ? 
;
_space_group_IT_number 2
_symmetry_cell_setting triclinic
_symmetry_space_group_name_Hall '-P 1'
_symmetry_space_group_name_H-M 'P -1'
_atom_sites_solution_hydrogens geom
_atom_sites_solution_primary direct
_atom_sites_solution_secondary difmap
_audit_creation_method SHELXL-97
_cell_angle_alpha 82.760(5)
_cell_angle_beta 79.828(5)
_cell_angle_gamma 81.395(5)
_cell_formula_units_Z 2
_cell_length_a 8.292(5)
_cell_length_b 10.176(5)
_cell_length_c 20.990(5)
_cell_measurement_temperature 293(2)
_cell_volume 1714.6(14)
_computing_structure_refinement 'SHELXL-97 (Sheldrick, 1997)'
_computing_structure_solution 'SHELXS-97 (Sheldrick, 1990)'
_diffrn_ambient_temperature 293(2)
_diffrn_measured_fraction_theta_full 0.974
_diffrn_measured_fraction_theta_max 0.974
_diffrn_radiation_monochromator graphite
_diffrn_radiation_source 'fine-focus sealed tube'
_diffrn_radiation_type MoK\a
_diffrn_radiation_wavelength 0.71069
_diffrn_reflns_av_R_equivalents 0.0200
_diffrn_reflns_av_sigmaI/netI 0.0470
_diffrn_reflns_limit_h_max 9
_diffrn_reflns_limit_h_min -10
_diffrn_reflns_limit_k_max 5
_diffrn_reflns_limit_k_min -12
_diffrn_reflns_limit_l_max 25
_diffrn_reflns_limit_l_min -25
_diffrn_reflns_number 9634
_diffrn_reflns_theta_full 26.05
_diffrn_reflns_theta_max 26.05
_diffrn_reflns_theta_min 1.98
_exptl_absorpt_coefficient_mu 5.813
_exptl_absorpt_correction_T_max 0.706
_exptl_absorpt_correction_T_min 0.503
_exptl_absorpt_correction_type multi-scan
_exptl_absorpt_process_details '(SADABS; Sheldrick, 2004)'
_exptl_crystal_colour black
_exptl_crystal_density_diffrn 1.991
_exptl_crystal_density_method 'not measured'
_exptl_crystal_description block
_exptl_crystal_F_000 1002
_exptl_crystal_size_max 0.45
_exptl_crystal_size_mid 0.10
_exptl_crystal_size_min 0.06
_refine_diff_density_max 0.830
_refine_diff_density_min -0.483
_refine_diff_density_rms 0.118
_refine_ls_extinction_method none
_refine_ls_goodness_of_fit_ref 0.978
_refine_ls_hydrogen_treatment geom
_refine_ls_matrix_type full
_refine_ls_number_parameters 390
_refine_ls_number_reflns 6608
_refine_ls_number_restraints 0
_refine_ls_restrained_S_all 0.978
_refine_ls_R_factor_all 0.0600
_refine_ls_R_factor_gt 0.0397
_refine_ls_shift/su_max 0.001
_refine_ls_shift/su_mean 0.000
_refine_ls_structure_factor_coef Fsqd
_refine_ls_weighting_details 'calc w=1/[\s^2^(Fo^2^)+(0.0527P)^2^+0.0000P] where P=(Fo^2^+2Fc^2^)/3'
_refine_ls_weighting_scheme calc
_refine_ls_wR_factor_gt 0.0869
_refine_ls_wR_factor_ref 0.0951
_reflns_number_gt 5038
_reflns_number_total 6608
_reflns_threshold_expression >2sigma(I)
_cod_data_source_file cg900635fsup2.cif
_cod_data_source_block wang
_cod_depositor_comments
;
The following automatic conversions were performed:

'_symmetry_cell_setting' value 'Triclinic' changed to 'triclinic'
according to /home/saulius/struct/CIF-dictionaries/cif_core.dic
dictionary named 'cif_core.dic' version 2.4.2 from 2011-04-26.

Automatic conversion script
Id: cif_fix_values 1891 2012-01-12 08:04:46Z andrius 
;
_cod_database_code 4509683

loop_
_symmetry_equiv_pos_as_xyz
'x, y, z'
'-x, -y, -z'

loop_
_atom_site_label
_atom_site_type_symbol
_atom_site_fract_x
_atom_site_fract_y
_atom_site_fract_z
_atom_site_U_iso_or_equiv
_atom_site_adp_type
_atom_site_occupancy
_atom_site_symmetry_multiplicity
_atom_site_calc_flag
_atom_site_refinement_flags
Br2 Br 0.66151(6) 0.07192(5) 0.76270(2) 0.03589(13) Uani 1 1 d .
Br3 Br 0.48536(6) 0.18562(5) 0.91593(2) 0.03547(13) Uani 1 1 d .
Cu1 Cu 0.70608(6) 0.22983(6) 0.82931(2) 0.02792(14) Uani 1 1 d .
Br1 Br 0.77920(6) 0.39855(5) 0.74503(2) 0.03979(14) Uani 1 1 d .
Br4 Br 0.89987(6) 0.26052(5) 0.89641(2) 0.04010(14) Uani 1 1 d .
S2 S 0.24159(14) 0.46106(12) 0.86211(6) 0.0305(3) Uani 1 1 d .
S4 S 0.03408(15) 0.68192(13) 0.95605(6) 0.0337(3) Uani 1 1 d .
S5 S 0.54449(14) 0.65480(12) 0.81599(6) 0.0323(3) Uani 1 1 d .
S8 S 0.19510(14) 1.01697(12) 0.83621(6) 0.0299(3) Uani 1 1 d .
S1 S 0.10986(15) 0.61331(12) 0.75233(6) 0.0320(3) Uani 1 1 d .
S3 S -0.10421(14) 0.82544(12) 0.84494(6) 0.0319(3) Uani 1 1 d .
S7 S 0.33605(14) 0.86693(12) 0.72672(6) 0.0309(3) Uani 1 1 d .
S6 S 0.40036(15) 0.79499(13) 0.92971(6) 0.0345(3) Uani 1 1 d .
C11 C 0.1168(5) 0.5983(4) 0.8343(2) 0.0287(10) Uani 1 1 d .
C5 C 0.3955(6) 0.3286(5) 0.6498(2) 0.0384(12) Uani 1 1 d .
H5 H 0.4524 0.2759 0.6803 0.046 Uiso 1 1 calc R
C1 C 0.3045(8) 0.4384(6) 0.4184(2) 0.0532(15) Uani 1 1 d .
H1A H 0.3476 0.4095 0.3762 0.080 Uiso 1 1 calc R
H1B H 0.3214 0.5297 0.4185 0.080 Uiso 1 1 calc R
H1C H 0.1884 0.4314 0.4285 0.080 Uiso 1 1 calc R
C12 C 0.0264(5) 0.6912(5) 0.8742(2) 0.0284(10) Uani 1 1 d .
C23 C 0.2091(5) 1.0158(5) 0.7099(2) 0.0301(10) Uani 1 1 d .
O2 O -0.0133(6) 1.2347(5) 0.43263(19) 0.0728(13) Uani 1 1 d .
C10 C 0.2963(6) 0.3947(5) 0.7889(2) 0.0315(11) Uani 1 1 d .
H10 H 0.3641 0.3136 0.7853 0.038 Uiso 1 1 calc R
C25 C 0.3239(5) 0.8808(4) 0.8083(2) 0.0277(10) Uani 1 1 d .
C26 C 0.4119(5) 0.7871(5) 0.8476(2) 0.0275(10) Uani 1 1 d .
C13 C -0.1166(6) 0.8170(5) 0.9710(2) 0.0371(12) Uani 1 1 d .
H13 H -0.1517 0.8433 1.0126 0.045 Uiso 1 1 calc R
C16 C 0.1035(7) 1.1532(6) 0.4432(3) 0.0445(13) Uani 1 1 d .
C14 C -0.1798(6) 0.8814(5) 0.9197(2) 0.0338(11) Uani 1 1 d .
H14 H -0.2620 0.9541 0.9243 0.041 Uiso 1 1 calc R
O1 O 0.4948(5) 0.2603(5) 0.45284(19) 0.0655(12) Uani 1 1 d .
C9 C 0.2378(5) 0.4641(5) 0.7364(2) 0.0311(11) Uani 1 1 d .
C4 C 0.4320(6) 0.3034(5) 0.5847(2) 0.0374(12) Uani 1 1 d .
H4 H 0.5124 0.2332 0.5722 0.045 Uiso 1 1 calc R
C22 C 0.0314(6) 1.1816(5) 0.5628(2) 0.0428(13) Uani 1 1 d .
H22 H -0.0535 1.2478 0.5530 0.051 Uiso 1 1 calc R
C17 C 0.1311(6) 1.1159(5) 0.5128(2) 0.0345(11) Uani 1 1 d .
C6 C 0.2750(6) 0.4317(5) 0.6692(2) 0.0320(11) Uani 1 1 d .
C27 C 0.6098(6) 0.5926(5) 0.8884(2) 0.0359(11) Uani 1 1 d .
H27 H 0.6879 0.5171 0.8912 0.043 Uiso 1 1 calc R
C3 C 0.3499(6) 0.3815(5) 0.5381(2) 0.0368(12) Uani 1 1 d .
C18 C 0.2539(6) 1.0151(5) 0.5286(2) 0.0421(13) Uani 1 1 d .
H18 H 0.3207 0.9685 0.4962 0.051 Uiso 1 1 calc R
C8 C 0.2314(7) 0.4837(5) 0.5578(2) 0.0459(13) Uani 1 1 d .
H8 H 0.1767 0.5378 0.5270 0.055 Uiso 1 1 calc R
C20 C 0.1802(6) 1.0503(5) 0.6420(2) 0.0304(11) Uani 1 1 d .
C28 C 0.5447(6) 0.6560(5) 0.9400(2) 0.0371(12) Uani 1 1 d .
H28 H 0.5756 0.6268 0.9804 0.045 Uiso 1 1 calc R
C21 C 0.0563(6) 1.1503(5) 0.6268(2) 0.0377(12) Uani 1 1 d .
H21 H -0.0102 1.1964 0.6595 0.045 Uiso 1 1 calc R
C2 C 0.3917(7) 0.3524(6) 0.4683(3) 0.0445(13) Uani 1 1 d .
C19 C 0.2773(6) 0.9836(6) 0.5929(2) 0.0443(13) Uani 1 1 d .
H19 H 0.3603 0.9161 0.6030 0.053 Uiso 1 1 calc R
C24 C 0.1449(5) 1.0843(5) 0.7615(2) 0.0305(10) Uani 1 1 d .
H24 H 0.0762 1.1648 0.7570 0.037 Uiso 1 1 calc R
C7 C 0.1916(7) 0.5081(5) 0.6221(2) 0.0465(14) Uani 1 1 d .
H7 H 0.1081 0.5764 0.6343 0.056 Uiso 1 1 calc R
C15 C 0.2190(7) 1.0947(6) 0.3899(2) 0.0548(15) Uani 1 1 d .
H15A H 0.1936 1.1391 0.3490 0.082 Uiso 1 1 calc R
H15B H 0.2094 1.0014 0.3918 0.082 Uiso 1 1 calc R
H15C H 0.3299 1.1052 0.3939 0.082 Uiso 1 1 calc R

loop_
_atom_site_aniso_label
_atom_site_aniso_U_11
_atom_site_aniso_U_22
_atom_site_aniso_U_33
_atom_site_aniso_U_23
_atom_site_aniso_U_13
_atom_site_aniso_U_12
Br2 0.0407(3) 0.0367(3) 0.0332(3) -0.0104(2) -0.0072(2) -0.0075(2)
Br3 0.0297(2) 0.0467(3) 0.0269(2) -0.0028(2) 0.00092(19) -0.0024(2)
Cu1 0.0274(3) 0.0326(3) 0.0245(3) -0.0052(2) -0.0038(2) -0.0048(2)
Br1 0.0479(3) 0.0345(3) 0.0335(3) -0.0008(2) 0.0018(2) -0.0065(2)
Br4 0.0355(3) 0.0498(3) 0.0400(3) -0.0149(2) -0.0143(2) -0.0030(2)
S2 0.0331(6) 0.0282(6) 0.0313(6) -0.0006(5) -0.0095(5) -0.0043(5)
S4 0.0331(6) 0.0388(7) 0.0276(6) -0.0019(5) -0.0034(5) -0.0024(5)
S5 0.0297(6) 0.0319(7) 0.0363(7) -0.0096(5) -0.0051(5) -0.0024(5)
S8 0.0297(6) 0.0300(6) 0.0304(6) -0.0085(5) -0.0021(5) -0.0041(5)
S1 0.0383(7) 0.0288(6) 0.0307(6) -0.0043(5) -0.0122(5) -0.0014(5)
S3 0.0278(6) 0.0307(6) 0.0367(7) 0.0010(5) -0.0068(5) -0.0043(5)
S7 0.0335(6) 0.0291(6) 0.0296(6) -0.0066(5) -0.0039(5) -0.0010(5)
S6 0.0395(7) 0.0356(7) 0.0309(6) -0.0080(5) -0.0085(5) -0.0056(6)
C11 0.026(2) 0.027(2) 0.034(3) 0.003(2) -0.007(2) -0.010(2)
C5 0.045(3) 0.035(3) 0.037(3) -0.009(2) -0.012(2) -0.002(2)
C1 0.078(4) 0.047(3) 0.036(3) -0.009(3) -0.007(3) -0.011(3)
C12 0.022(2) 0.030(3) 0.034(3) -0.003(2) -0.0025(19) -0.009(2)
C23 0.026(2) 0.034(3) 0.031(3) -0.004(2) -0.0007(19) -0.009(2)
O2 0.083(3) 0.073(3) 0.048(2) 0.011(2) -0.014(2) 0.026(3)
C10 0.030(2) 0.026(2) 0.039(3) -0.003(2) -0.007(2) -0.006(2)
C25 0.031(2) 0.026(2) 0.026(2) -0.005(2) 0.0011(19) -0.009(2)
C26 0.025(2) 0.031(3) 0.028(2) -0.006(2) -0.0050(19) -0.007(2)
C13 0.029(3) 0.043(3) 0.039(3) -0.010(2) 0.002(2) -0.009(2)
C16 0.049(3) 0.043(3) 0.042(3) 0.003(3) -0.009(3) -0.014(3)
C14 0.025(2) 0.032(3) 0.044(3) -0.010(2) -0.001(2) -0.002(2)
O1 0.074(3) 0.072(3) 0.047(2) -0.024(2) -0.001(2) 0.008(3)
C9 0.030(2) 0.026(2) 0.039(3) -0.007(2) -0.006(2) -0.009(2)
C4 0.035(3) 0.033(3) 0.043(3) -0.012(2) -0.003(2) 0.003(2)
C22 0.036(3) 0.040(3) 0.045(3) 0.007(3) -0.003(2) 0.004(2)
C17 0.037(3) 0.037(3) 0.030(3) 0.000(2) -0.003(2) -0.012(2)
C6 0.035(3) 0.029(3) 0.036(3) -0.008(2) -0.010(2) -0.007(2)
C27 0.036(3) 0.028(3) 0.046(3) -0.003(2) -0.015(2) -0.004(2)
C3 0.037(3) 0.038(3) 0.037(3) -0.006(2) -0.005(2) -0.008(2)
C18 0.045(3) 0.044(3) 0.037(3) -0.014(2) -0.008(2) 0.006(3)
C8 0.056(3) 0.045(3) 0.036(3) -0.008(3) -0.012(3) 0.006(3)
C20 0.032(3) 0.030(3) 0.031(3) -0.006(2) -0.004(2) -0.007(2)
C28 0.038(3) 0.035(3) 0.042(3) 0.000(2) -0.016(2) -0.008(2)
C21 0.036(3) 0.037(3) 0.034(3) -0.003(2) 0.003(2) 0.005(2)
C2 0.051(3) 0.046(3) 0.039(3) -0.011(3) 0.001(3) -0.019(3)
C19 0.041(3) 0.051(3) 0.042(3) -0.017(3) -0.013(2) 0.011(3)
C24 0.029(2) 0.026(2) 0.036(3) -0.002(2) -0.004(2) -0.002(2)
C7 0.055(3) 0.044(3) 0.039(3) -0.014(3) -0.015(3) 0.015(3)
C15 0.066(4) 0.066(4) 0.034(3) -0.013(3) -0.009(3) -0.005(3)

loop_
_atom_type_symbol
_atom_type_description
_atom_type_scat_dispersion_real
_atom_type_scat_dispersion_imag
_atom_type_scat_source
C C 0.0033 0.0016 'International Tables Vol C Tables 4.2.6.8 and 6.1.1.4'
H H 0.0000 0.0000 'International Tables Vol C Tables 4.2.6.8 and 6.1.1.4'
O O 0.0106 0.0060 'International Tables Vol C Tables 4.2.6.8 and 6.1.1.4'
Cu Cu 0.3201 1.2651 'International Tables Vol C Tables 4.2.6.8 and 6.1.1.4'
Br Br -0.2901 2.4595 'International Tables Vol C Tables 4.2.6.8 and 6.1.1.4'
S S 0.1246 0.1234 'International Tables Vol C Tables 4.2.6.8 and 6.1.1.4'

loop_
_geom_angle_atom_site_label_1
_geom_angle_atom_site_label_2
_geom_angle_atom_site_label_3
_geom_angle
Br2 Cu1 Br1 97.48(4)
Br2 Cu1 Br3 96.43(3)
Br1 Cu1 Br3 140.13(3)
Br2 Cu1 Br4 139.38(3)
Br1 Cu1 Br4 96.65(3)
Br3 Cu1 Br4 96.64(4)
C11 S2 C10 95.9(2)
C12 S4 C13 95.4(2)
C27 S5 C26 94.9(2)
C25 S8 C24 96.0(2)
C11 S1 C9 96.2(2)
C14 S3 C12 95.2(2)
C25 S7 C23 96.1(2)
C26 S6 C28 94.5(2)
C12 C11 S2 123.4(4)
C12 C11 S1 121.6(4)
S2 C11 S1 115.0(3)
C6 C5 C4 120.3(5)
C11 C12 S4 122.9(4)
C11 C12 S3 122.1(4)
S4 C12 S3 114.9(3)
C24 C23 C20 127.5(4)
C24 C23 S7 115.5(4)
C20 C23 S7 116.9(3)
C9 C10 S2 118.0(4)
C26 C25 S8 123.7(3)
C26 C25 S7 121.5(4)
S8 C25 S7 114.8(3)
C25 C26 S6 123.1(4)
C25 C26 S5 121.4(3)
S6 C26 S5 115.4(3)
C14 C13 S4 116.6(4)
O2 C16 C15 121.1(5)
O2 C16 C17 118.5(5)
C15 C16 C17 120.3(5)
C13 C14 S3 117.7(4)
C10 C9 C6 127.7(5)
C10 C9 S1 114.8(4)
C6 C9 S1 117.5(3)
C3 C4 C5 120.9(5)
C21 C22 C17 121.2(5)
C18 C17 C22 118.4(5)
C18 C17 C16 121.3(5)
C22 C17 C16 120.3(5)
C5 C6 C7 118.2(5)
C5 C6 C9 121.8(4)
C7 C6 C9 120.0(4)
C28 C27 S5 117.4(4)
C8 C3 C4 118.4(5)
C8 C3 C2 121.8(5)
C4 C3 C2 119.8(5)
C17 C18 C19 120.0(5)
C3 C8 C7 121.4(5)
C19 C20 C21 119.2(4)
C19 C20 C23 120.2(4)
C21 C20 C23 120.6(4)
C27 C28 S6 117.7(4)
C20 C21 C22 119.8(5)
O1 C2 C1 120.5(5)
O1 C2 C3 120.1(5)
C1 C2 C3 119.4(5)
C20 C19 C18 121.4(5)
C23 C24 S8 117.5(4)
C8 C7 C6 120.8(5)

loop_
_geom_bond_atom_site_label_1
_geom_bond_atom_site_label_2
_geom_bond_distance
Br2 Cu1 2.3663(10)
Br3 Cu1 2.3922(10)
Cu1 Br1 2.3689(10)
Cu1 Br4 2.3925(11)
S2 C11 1.714(5)
S2 C10 1.717(5)
S4 C12 1.721(5)
S4 C13 1.734(5)
S5 C27 1.718(5)
S5 C26 1.728(5)
S8 C25 1.716(5)
S8 C24 1.725(5)
S1 C11 1.719(5)
S1 C9 1.750(5)
S3 C14 1.719(5)
S3 C12 1.731(5)
S7 C25 1.720(4)
S7 C23 1.745(5)
S6 C26 1.721(4)
S6 C28 1.729(5)
C11 C12 1.386(7)
C5 C6 1.384(7)
C5 C4 1.394(7)
C1 C2 1.495(8)
C23 C24 1.348(6)
C23 C20 1.478(6)
O2 C16 1.209(7)
C10 C9 1.355(6)
C25 C26 1.388(6)
C13 C14 1.334(7)
C16 C15 1.464(8)
C16 C17 1.511(7)
O1 C2 1.206(7)
C9 C6 1.459(6)
C4 C3 1.388(7)
C22 C21 1.387(7)
C22 C17 1.392(7)
C17 C18 1.386(7)
C6 C7 1.396(7)
C27 C28 1.321(7)
C3 C8 1.370(7)
C3 C2 1.501(7)
C18 C19 1.387(7)
C8 C7 1.377(7)
C20 C19 1.374(7)
C20 C21 1.383(7)
